data_2208336
loop_
_publ_author_name
'Li, Zhan-Xian'
'Yu, Ming-Ming'
'Ni, Zhong-Hai'
'Kou, Hui-Zhong'
'Fu, Wen-Fu'

_publ_section_title
;
 Dicyanatobis(1,10-phenanthroline)manganese(II)
;
_journal_coeditor_code HG2002
_journal_issue 3
_journal_name_full 'Acta Crystallographica Section E'
_journal_page_first m486
_journal_page_last m487
_journal_paper_doi 10.1107/S1600536806004338
_journal_volume 62
_journal_year 2006
_chemical_formula_iupac '[Mn (N C O)2 (C12 H8 N2)2]'
_chemical_formula_moiety 'C26 H16 Mn N6 O2'
_chemical_formula_sum 'C26 H16 Mn N6 O2'
_chemical_formula_weight 499.39
_chemical_name_systematic
;
dicyanatobis(1,10-phenanthroline)manganese(II)
;
_space_group_IT_number 60
_symmetry_cell_setting orthorhombic
_symmetry_space_group_name_Hall '-P 2n 2ab'
_symmetry_space_group_name_H-M 'P b c n'
_atom_sites_solution_hydrogens geom
_atom_sites_solution_primary direct
_atom_sites_solution_secondary difmap
_audit_creation_method SHELXL-97
_cell_angle_alpha 90.00
_cell_angle_beta 90.00
_cell_angle_gamma 90.00
_cell_formula_units_Z 4
_cell_length_a 13.603(3)
_cell_length_b 9.4010(19)
_cell_length_c 16.749(3)
_cell_measurement_reflns_used 2133
_cell_measurement_temperature 292(3)
_cell_measurement_theta_max 22.11
_cell_measurement_theta_min 2.50
_cell_volume 2141.9(7)
_computing_cell_refinement CrystalStructure
_computing_data_collection 'CrystalStructure (Rigaku/MSC, 2004)'
_computing_data_reduction 'SHELXL97 (Sheldrick, 1997)'
_computing_molecular_graphics 'XP (Sheldrick, 1998)'
_computing_publication_material XP
_computing_structure_refinement SHELXL97
_computing_structure_solution 'SHELXS97 (Sheldrick, 1990)'
_diffrn_measured_fraction_theta_full 0.986
_diffrn_measured_fraction_theta_max 0.986
_diffrn_measurement_device_type 'Rigaku R-AXIS RAPID IP'
_diffrn_measurement_method Oscillation
_diffrn_radiation_monochromator graphite
_diffrn_radiation_type MoK\a
_diffrn_radiation_wavelength 0.71073
_diffrn_reflns_av_R_equivalents 0.0446
_diffrn_reflns_av_sigmaI/netI 0.0289
_diffrn_reflns_limit_h_max 16
_diffrn_reflns_limit_h_min -17
_diffrn_reflns_limit_k_max 11
_diffrn_reflns_limit_k_min -11
_diffrn_reflns_limit_l_max 21
_diffrn_reflns_limit_l_min -21
_diffrn_reflns_number 15679
_diffrn_reflns_theta_full 27.48
_diffrn_reflns_theta_max 27.48
_diffrn_reflns_theta_min 3.59
_diffrn_standards_decay_% 0
_diffrn_standards_interval_count 0
_diffrn_standards_interval_time 0
_diffrn_standards_number 0
_exptl_absorpt_coefficient_mu 0.656
_exptl_absorpt_correction_T_max 0.858
_exptl_absorpt_correction_T_min 0.805
_exptl_absorpt_correction_type multi-scan
_exptl_absorpt_process_details '(ABSCOR; Higashi, 1995)'
_exptl_crystal_colour yellow
_exptl_crystal_density_diffrn 1.549
_exptl_crystal_density_method 'not measured'
_exptl_crystal_description block
_exptl_crystal_F_000 1020
_exptl_crystal_size_max 0.40
_exptl_crystal_size_mid 0.28
_exptl_crystal_size_min 0.24
_refine_diff_density_max 0.293
_refine_diff_density_min -0.312
_refine_ls_extinction_method none
_refine_ls_goodness_of_fit_ref 1.053
_refine_ls_hydrogen_treatment constr
_refine_ls_matrix_type full
_refine_ls_number_parameters 159
_refine_ls_number_reflns 2423
_refine_ls_number_restraints 0
_refine_ls_restrained_S_all 1.053
_refine_ls_R_factor_all 0.0360
_refine_ls_R_factor_gt 0.0318
_refine_ls_shift/su_max 0.000
_refine_ls_shift/su_mean 0.000
_refine_ls_structure_factor_coef Fsqd
_refine_ls_weighting_details 'calc w=1/[\s^2^(Fo^2^)+(0.001P)^2^+2P] where P=(Fo^2^+2Fc^2^)/3'
_refine_ls_weighting_scheme calc
_refine_ls_wR_factor_gt 0.0644
_refine_ls_wR_factor_ref 0.0665
_reflns_number_gt 2133
_reflns_number_total 2423
_reflns_threshold_expression I>2\s(I)
_cod_data_source_file hg2002.cif
_cod_data_source_block I
_cod_database_code 2208336

loop_
_symmetry_equiv_pos_as_xyz
'x, y, z'
'-x+1/2, -y+1/2, z+1/2'
'-x, y, -z+1/2'
'x+1/2, -y+1/2, -z'
'-x, -y, -z'
'x-1/2, y-1/2, -z-1/2'
'x, -y, z-1/2'
'-x-1/2, y-1/2, z'

loop_
_atom_site_type_symbol
_atom_site_label
_atom_site_fract_x
_atom_site_fract_y
_atom_site_fract_z
_atom_site_U_iso_or_equiv
_atom_site_adp_type
_atom_site_calc_flag
_atom_site_refinement_flags
_atom_site_occupancy
Mn Mn1 0.5000 0.70770(3) 0.2500 0.01337(9) Uani d S 1
O O1 0.33335(11) 0.98048(17) 0.41335(9) 0.0472(4) Uani d . 1
N N1 0.65783(9) 0.64620(13) 0.28206(8) 0.0161(3) Uani d . 1
N N2 0.49347(10) 0.52418(13) 0.34459(7) 0.0164(3) Uani d . 1
N N3 0.45348(10) 0.85256(14) 0.34053(9) 0.0209(3) Uani d . 1
C C1 0.73820(11) 0.70041(16) 0.24881(10) 0.0185(3) Uani d . 1
H H1A 0.7307 0.7723 0.2111 0.022 Uiso calc R 1
C C2 0.83368(11) 0.65505(18) 0.26747(10) 0.0226(3) Uani d . 1
H H2A 0.8878 0.6940 0.2415 0.027 Uiso calc R 1
C C3 0.84597(12) 0.55220(17) 0.32470(10) 0.0230(4) Uani d . 1
H H3A 0.9087 0.5220 0.3388 0.028 Uiso calc R 1
C C4 0.76947(13) 0.38467(18) 0.42182(10) 0.0245(4) Uani d . 1
H H4A 0.8311 0.3544 0.4389 0.029 Uiso calc R 1
C C5 0.68811(13) 0.32581(18) 0.45405(10) 0.0254(4) Uani d . 1
H H5A 0.6945 0.2560 0.4931 0.030 Uiso calc R 1
C C6 0.50504(14) 0.30822(18) 0.45912(10) 0.0276(4) Uani d . 1
H H6A 0.5081 0.2358 0.4968 0.033 Uiso calc R 1
C C7 0.41598(13) 0.35661(19) 0.43228(11) 0.0284(4) Uani d . 1
H H7A 0.3579 0.3174 0.4516 0.034 Uiso calc R 1
C C8 0.41322(12) 0.46580(17) 0.37537(10) 0.0213(3) Uani d . 1
H H8A 0.3523 0.4989 0.3584 0.026 Uiso calc R 1
C C9 0.66928(11) 0.54135(15) 0.33740(9) 0.0155(3) Uani d . 1
C C10 0.76274(11) 0.49288(17) 0.36182(9) 0.0188(3) Uani d . 1
C C11 0.58228(11) 0.47740(16) 0.37125(9) 0.0157(3) Uani d . 1
C C12 0.59183(12) 0.36942(17) 0.42895(10) 0.0206(3) Uani d . 1
C C13 0.39479(12) 0.91613(18) 0.37611(10) 0.0218(3) Uani d . 1

loop_
_atom_site_aniso_label
_atom_site_aniso_U_11
_atom_site_aniso_U_22
_atom_site_aniso_U_33
_atom_site_aniso_U_12
_atom_site_aniso_U_13
_atom_site_aniso_U_23
Mn1 0.01069(15) 0.01411(16) 0.01531(16) 0.000 -0.00043(12) 0.000
O1 0.0446(9) 0.0555(10) 0.0413(9) 0.0184(7) 0.0185(7) -0.0081(7)
N1 0.0151(6) 0.0162(6) 0.0169(6) 0.0006(5) -0.0013(5) -0.0020(5)
N2 0.0174(6) 0.0169(6) 0.0148(6) -0.0006(5) -0.0008(5) -0.0007(5)
N3 0.0195(7) 0.0194(7) 0.0240(7) -0.0017(5) 0.0024(6) -0.0032(5)
C1 0.0157(7) 0.0196(8) 0.0203(7) 0.0000(6) 0.0004(6) -0.0008(6)
C2 0.0153(7) 0.0247(8) 0.0277(9) 0.0002(6) 0.0015(6) -0.0043(7)
C3 0.0155(7) 0.0232(8) 0.0303(9) 0.0057(6) -0.0063(6) -0.0070(7)
C4 0.0261(9) 0.0219(8) 0.0254(9) 0.0079(7) -0.0108(7) -0.0021(7)
C5 0.0319(9) 0.0217(8) 0.0225(8) 0.0044(7) -0.0085(7) 0.0040(7)
C6 0.0343(9) 0.0269(9) 0.0217(8) -0.0005(8) -0.0016(8) 0.0101(7)
C7 0.0267(9) 0.0326(10) 0.0258(9) -0.0067(7) 0.0036(7) 0.0093(7)
C8 0.0196(8) 0.0255(9) 0.0187(8) -0.0009(6) 0.0002(6) 0.0027(6)
C9 0.0181(7) 0.0134(7) 0.0151(7) 0.0022(6) -0.0032(6) -0.0047(5)
C10 0.0198(7) 0.0160(7) 0.0207(8) 0.0039(6) -0.0060(6) -0.0063(6)
C11 0.0201(8) 0.0143(7) 0.0126(7) 0.0018(6) -0.0020(6) -0.0029(5)
C12 0.0271(9) 0.0187(8) 0.0160(8) 0.0010(6) -0.0033(6) -0.0001(6)
C13 0.0221(8) 0.0241(9) 0.0194(8) -0.0026(7) 0.0005(6) 0.0010(6)

loop_
_atom_type_symbol
_atom_type_description
_atom_type_scat_dispersion_real
_atom_type_scat_dispersion_imag
_atom_type_scat_source
C C 0.0033 0.0016 'International Tables Vol C Tables 4.2.6.8 and 6.1.1.4'
H H 0.0000 0.0000 'International Tables Vol C Tables 4.2.6.8 and 6.1.1.4'
N N 0.0061 0.0033 'International Tables Vol C Tables 4.2.6.8 and 6.1.1.4'
O O 0.0106 0.0060 'International Tables Vol C Tables 4.2.6.8 and 6.1.1.4'
Mn Mn 0.3368 0.7283 'International Tables Vol C Tables 4.2.6.8 and 6.1.1.4'

loop_
_geom_angle_atom_site_label_1
_geom_angle_atom_site_label_2
_geom_angle_atom_site_label_3
_geom_angle_site_symmetry_1
_geom_angle_site_symmetry_3
_geom_angle
_geom_angle_publ_flag
N3 Mn1 N3 . 3_655 100.70(8) ?
N3 Mn1 N1 . 3_655 92.85(5) ?
N3 Mn1 N1 3_655 3_655 105.83(5) ?
N3 Mn1 N1 . . 105.83(5) yes
N3 Mn1 N1 3_655 . 92.85(5) ?
N1 Mn1 N1 3_655 . 150.72(6) ?
N3 Mn1 N2 . 3_655 163.98(5) ?
N3 Mn1 N2 3_655 3_655 88.75(5) ?
N1 Mn1 N2 3_655 3_655 71.99(5) ?
N1 Mn1 N2 . 3_655 86.39(5) yes
N3 Mn1 N2 . . 88.75(5) ?
N3 Mn1 N2 3_655 . 163.98(5) ?
N1 Mn1 N2 3_655 . 86.39(5) ?
N1 Mn1 N2 . . 71.99(5) ?
N2 Mn1 N2 3_655 . 85.21(6) ?
C1 N1 C9 . . 117.96(13) ?
C1 N1 Mn1 . . 125.24(11) ?
C9 N1 Mn1 . . 116.75(10) ?
C8 N2 C11 . . 118.00(13) ?
C8 N2 Mn1 . . 126.77(11) ?
C11 N2 Mn1 . . 115.21(10) ?
C13 N3 Mn1 . . 153.71(13) ?
N1 C1 C2 . . 123.51(15) ?
N1 C1 H1A . . 118.2 ?
C2 C1 H1A . . 118.2 ?
C3 C2 C1 . . 118.87(15) ?
C3 C2 H2A . . 120.6 ?
C1 C2 H2A . . 120.6 ?
C2 C3 C10 . . 119.35(15) ?
C2 C3 H3A . . 120.3 ?
C10 C3 H3A . . 120.3 ?
C5 C4 C10 . . 121.27(15) ?
C5 C4 H4A . . 119.4 ?
C10 C4 H4A . . 119.4 ?
C4 C5 C12 . . 120.92(16) ?
C4 C5 H5A . . 119.5 ?
C12 C5 H5A . . 119.5 ?
C7 C6 C12 . . 119.23(15) ?
C7 C6 H6A . . 120.4 ?
C12 C6 H6A . . 120.4 ?
C6 C7 C8 . . 119.35(16) ?
C6 C7 H7A . . 120.3 ?
C8 C7 H7A . . 120.3 ?
N2 C8 C7 . . 123.06(15) ?
N2 C8 H8A . . 118.5 ?
C7 C8 H8A . . 118.5 ?
N1 C9 C10 . . 122.28(14) ?
N1 C9 C11 . . 118.36(13) ?
C10 C9 C11 . . 119.36(14) ?
C3 C10 C9 . . 117.96(15) ?
C3 C10 C4 . . 122.68(15) ?
C9 C10 C4 . . 119.35(15) ?
N2 C11 C12 . . 122.70(14) ?
N2 C11 C9 . . 117.67(13) ?
C12 C11 C9 . . 119.63(14) ?
C6 C12 C11 . . 117.64(15) ?
C6 C12 C5 . . 122.93(15) ?
C11 C12 C5 . . 119.43(15) ?
N3 C13 O1 . . 179.2(2) yes

loop_
_geom_bond_atom_site_label_1
_geom_bond_atom_site_label_2
_geom_bond_site_symmetry_2
_geom_bond_distance
_geom_bond_publ_flag
Mn1 N3 . 2.1340(14) yes
Mn1 N3 3_655 2.1340(14) ?
Mn1 N1 3_655 2.2874(13) ?
Mn1 N1 . 2.2874(13) yes
Mn1 N2 3_655 2.3440(13) ?
Mn1 N2 . 2.3440(13) yes
O1 C13 . 1.206(2) yes
N1 C1 . 1.329(2) ?
N1 C9 . 1.362(2) ?
N2 C8 . 1.326(2) ?
N2 C11 . 1.3610(19) ?
N3 C13 . 1.162(2) yes
C1 C2 . 1.402(2) ?
C1 H1A . 0.9300 ?
C2 C3 . 1.372(2) ?
C2 H2A . 0.9300 ?
C3 C10 . 1.407(2) ?
C3 H3A . 0.9300 ?
C4 C5 . 1.350(3) ?
C4 C10 . 1.433(2) ?
C4 H4A . 0.9300 ?
C5 C12 . 1.435(2) ?
C5 H5A . 0.9300 ?
C6 C7 . 1.370(3) ?
C6 C12 . 1.407(2) ?
C6 H6A . 0.9300 ?
C7 C8 . 1.401(2) ?
C7 H7A . 0.9300 ?
C8 H8A . 0.9300 ?
C9 C10 . 1.411(2) ?
C9 C11 . 1.443(2) ?
C11 C12 . 1.408(2) ?
